data_7001562
loop_
_publ_author_name
'Mendoza-Espinosa, Daniel'
'Hanna, Tracy A.'

_publ_section_title
;
 Synthesis, X-ray structures and reactivity of calix[5]arene
 bismuth(iii) and antimony(iii) complexes
;
_journal_issue 26
_journal_name_full 'Dalton Transactions'
_journal_page_first 5211
_journal_page_last 5225
_journal_paper_doi 10.1039/b903943k
_journal_year 2009
_chemical_formula_moiety 'C110 H134 Bi2 O10'
_chemical_formula_sum 'C110 H134 Bi2 O10'
_chemical_formula_weight 2034.13
_chemical_name_systematic
;
?
;
_space_group_IT_number 15
_symmetry_cell_setting monoclinic
_symmetry_space_group_name_Hall '-C 2yc'
_symmetry_space_group_name_H-M 'C 1 2/c 1'
_atom_sites_solution_hydrogens geom
_atom_sites_solution_primary direct
_atom_sites_solution_secondary difmap
_audit_creation_method SHELXL-97
_cell_angle_alpha 90.00
_cell_angle_beta 122.108(9)
_cell_angle_gamma 90.00
_cell_formula_units_Z 4
_cell_length_a 28.586(5)
_cell_length_b 18.566(3)
_cell_length_c 26.834(5)
_cell_measurement_reflns_used 500
_cell_measurement_temperature 223(2)
_cell_measurement_theta_max 25
_cell_measurement_theta_min 2
_cell_volume 12063(4)
_computing_cell_refinement 'Bruker SMART'
_computing_data_collection 'Bruker SMART'
_computing_data_reduction 'Bruker SAINT'
_computing_molecular_graphics 'Bruker SHELXTL'
_computing_publication_material 'Bruker SHELXTL'
_computing_structure_refinement 'SHELXL-97 (Sheldrick, 1997)'
_computing_structure_solution 'SHELXS-97 (Sheldrick, 1990)'
_diffrn_ambient_temperature 223(2)
_diffrn_detector_area_resol_mean 'not recorded'
_diffrn_measured_fraction_theta_full 0.999
_diffrn_measured_fraction_theta_max 0.999
_diffrn_measurement_device_type 'Bruker SMART 1000'
_diffrn_measurement_method 'phi and omega scans'
_diffrn_radiation_monochromator graphite
_diffrn_radiation_source 'fine-focus sealed tube'
_diffrn_radiation_type MoK\a
_diffrn_radiation_wavelength 0.71073
_diffrn_reflns_av_R_equivalents 0.1373
_diffrn_reflns_av_sigmaI/netI 0.1494
_diffrn_reflns_limit_h_max 33
_diffrn_reflns_limit_h_min -33
_diffrn_reflns_limit_k_max 22
_diffrn_reflns_limit_k_min -20
_diffrn_reflns_limit_l_max 24
_diffrn_reflns_limit_l_min -31
_diffrn_reflns_number 34359
_diffrn_reflns_theta_full 25.00
_diffrn_reflns_theta_max 25.00
_diffrn_reflns_theta_min 1.68
_diffrn_standards_interval_count 'not recorded'
_diffrn_standards_interval_time 'not recorded'
_diffrn_standards_number 'not recorded'
_exptl_absorpt_coefficient_mu 2.960
_exptl_absorpt_correction_T_max 0.587
_exptl_absorpt_correction_T_min 0.496
_exptl_absorpt_correction_type multi-scan
_exptl_absorpt_process_details sadabs
_exptl_crystal_colour Yellow
_exptl_crystal_density_diffrn 1.120
_exptl_crystal_density_method 'not measured'
_exptl_crystal_description Block
_exptl_crystal_F_000 4160
_exptl_crystal_size_max 0.24
_exptl_crystal_size_mid 0.21
_exptl_crystal_size_min 0.18
_refine_diff_density_max 2.229
_refine_diff_density_min -2.346
_refine_diff_density_rms 0.167
_refine_ls_extinction_method none
_refine_ls_goodness_of_fit_ref 0.958
_refine_ls_hydrogen_treatment constr
_refine_ls_matrix_type full
_refine_ls_number_parameters 554
_refine_ls_number_reflns 10608
_refine_ls_number_restraints 60
_refine_ls_restrained_S_all 0.959
_refine_ls_R_factor_all 0.1075
_refine_ls_R_factor_gt 0.0617
_refine_ls_shift/su_max 0.001
_refine_ls_shift/su_mean 0.000
_refine_ls_structure_factor_coef Fsqd
_refine_ls_weighting_details 'calc w=1/[\s^2^(Fo^2^)+(0.0607P)^2^+0.0000P] where P=(Fo^2^+2Fc^2^)/3'
_refine_ls_weighting_scheme calc
_refine_ls_wR_factor_gt 0.1391
_refine_ls_wR_factor_ref 0.1521
_reflns_number_gt 6055
_reflns_number_total 10608
_reflns_threshold_expression >2sigma(I)
_cod_data_source_file b903943k.txt
_cod_data_source_block tcu86m
_cod_depositor_comments
;
The following automatic conversions were performed:
'_symmetry_cell_setting' value 'Monoclinic' changed to 'monoclinic'
according to '/home/saulius/struct/CIF-dictionaries/cif_core.dic'
dictionary named 'cif_core.dic' version 2.4.1 from 2010-06-29.

Automatic conversion script
Id: cif_fix_enum 1527 2010-12-29 10:47:43Z saulius 
;
_cod_original_sg_symbol_H-M 'C 2/c'
_cod_database_code 7001562

loop_
_symmetry_equiv_pos_as_xyz
'x, y, z'
'-x, y, -z+1/2'
'x+1/2, y+1/2, z'
'-x+1/2, y+1/2, -z+1/2'
'-x, -y, -z'
'x, -y, z-1/2'
'-x+1/2, -y+1/2, -z'
'x+1/2, -y+1/2, z-1/2'

loop_
_atom_site_label
_atom_site_type_symbol
_atom_site_fract_x
_atom_site_fract_y
_atom_site_fract_z
_atom_site_U_iso_or_equiv
_atom_site_adp_type
_atom_site_occupancy
_atom_site_symmetry_multiplicity
_atom_site_calc_flag
_atom_site_refinement_flags
_atom_site_disorder_assembly
_atom_site_disorder_group
Bi1 Bi -0.057734(14) 0.565005(19) -0.055492(14) 0.02812(13) Uani 1 1 d . . .
O1 O -0.0404(3) 0.3399(3) -0.0862(3) 0.0379(17) Uani 1 1 d . . .
H1A H -0.0512 0.3822 -0.0940 0.045 Uiso 1 1 d R . .
O2 O 0.0154(3) 0.2894(3) 0.0280(3) 0.0371(16) Uani 1 1 d . . .
H2A H 0.0000 0.2998 -0.0074 0.045 Uiso 1 1 d R . .
O3 O 0.0845(3) 0.4006(3) 0.1420(3) 0.0350(16) Uani 1 1 d . . .
O4 O 0.0924(2) 0.5379(3) 0.0916(2) 0.0308(15) Uani 1 1 d . . .
O5 O 0.0163(2) 0.5185(3) -0.0430(2) 0.0305(15) Uani 1 1 d . . .
C1 C -0.0079(4) 0.3247(5) -0.1087(4) 0.030(2) Uani 1 1 d . . .
C2 C 0.0058(4) 0.3744(5) -0.1379(4) 0.032(2) Uani 1 1 d . . .
C3 C 0.0419(4) 0.3502(5) -0.1548(4) 0.038(2) Uani 1 1 d . . .
H3A H 0.0521 0.3831 -0.1740 0.045 Uiso 1 1 calc R . .
C4 C 0.0637(4) 0.2811(6) -0.1451(4) 0.044(3) Uani 1 1 d . A .
C5 C 0.0478(4) 0.2335(5) -0.1168(4) 0.043(3) Uani 1 1 d . . .
H5A H 0.0620 0.1864 -0.1090 0.052 Uiso 1 1 calc R . .
C6 C 0.0108(4) 0.2538(5) -0.0995(4) 0.034(2) Uani 1 1 d . . .
C7 C 0.1026(4) 0.2568(5) -0.1657(4) 0.054(3) Uani 1 1 d D . .
C8 C 0.1194(8) 0.3162(8) -0.1899(8) 0.071(6) Uiso 0.619(14) 1 d PD A 1
H8A H 0.1382 0.3532 -0.1602 0.107 Uiso 0.619(14) 1 calc PR A 1
H8B H 0.0869 0.3367 -0.2240 0.107 Uiso 0.619(14) 1 calc PR A 1
H8C H 0.1440 0.2976 -0.2014 0.107 Uiso 0.619(14) 1 calc PR A 1
C9 C 0.0738(7) 0.1980(9) -0.2139(7) 0.062(6) Uiso 0.619(14) 1 d PD A 1
H9A H 0.0737 0.1528 -0.1958 0.093 Uiso 0.619(14) 1 calc PR A 1
H9B H 0.0937 0.1919 -0.2337 0.093 Uiso 0.619(14) 1 calc PR A 1
H9C H 0.0361 0.2125 -0.2422 0.093 Uiso 0.619(14) 1 calc PR A 1
C10 C 0.1531(6) 0.2210(9) -0.1146(7) 0.068(6) Uiso 0.619(14) 1 d PD A 1
H10A H 0.1702 0.2535 -0.0812 0.102 Uiso 0.619(14) 1 calc PR A 1
H10B H 0.1793 0.2098 -0.1260 0.102 Uiso 0.619(14) 1 calc PR A 1
H10C H 0.1422 0.1770 -0.1040 0.102 Uiso 0.619(14) 1 calc PR A 1
C8A C 0.0796(11) 0.2815(14) -0.2293(8) 0.068(10) Uiso 0.381(14) 1 d PD A 2
H8AA H 0.0865 0.3326 -0.2296 0.102 Uiso 0.381(14) 1 calc PR A 2
H8AB H 0.0402 0.2725 -0.2528 0.102 Uiso 0.381(14) 1 calc PR A 2
H8AC H 0.0977 0.2550 -0.2456 0.102 Uiso 0.381(14) 1 calc PR A 2
C9A C 0.1178(12) 0.1796(9) -0.1600(12) 0.075(11) Uiso 0.381(14) 1 d PD A 2
H9AA H 0.1461 0.1692 -0.1194 0.112 Uiso 0.381(14) 1 calc PR A 2
H9AB H 0.1319 0.1689 -0.1851 0.112 Uiso 0.381(14) 1 calc PR A 2
H9AC H 0.0855 0.1502 -0.1717 0.112 Uiso 0.381(14) 1 calc PR A 2
C10A C 0.1547(9) 0.3020(13) -0.1280(10) 0.075(11) Uiso 0.381(14) 1 d PD A 2
H10D H 0.1454 0.3449 -0.1145 0.113 Uiso 0.381(14) 1 calc PR A 2
H10E H 0.1700 0.3158 -0.1513 0.113 Uiso 0.381(14) 1 calc PR A 2
H10F H 0.1817 0.2739 -0.0944 0.113 Uiso 0.381(14) 1 calc PR A 2
C12 C 0.0340(4) 0.1789(5) -0.0085(4) 0.037(2) Uani 1 1 d . . .
C13 C 0.0631(4) 0.1144(5) 0.0060(5) 0.042(3) Uani 1 1 d . . .
H13A H 0.0581 0.0843 -0.0246 0.050 Uiso 1 1 calc R . .
C14 C 0.0993(4) 0.0923(5) 0.0640(4) 0.041(3) Uani 1 1 d . A .
C15 C 0.1047(4) 0.1374(5) 0.1080(5) 0.043(3) Uani 1 1 d . . .
H15A H 0.1283 0.1230 0.1473 0.051 Uiso 1 1 calc R . .
C16 C 0.0772(4) 0.2026(6) 0.0970(4) 0.037(2) Uani 1 1 d . . .
C17 C 0.0429(4) 0.2234(5) 0.0386(4) 0.031(2) Uani 1 1 d . . .
C18 C 0.1287(5) 0.0180(6) 0.0777(4) 0.063(3) Uani 1 1 d D . .
C19 C 0.1536(8) 0.0083(12) 0.0384(8) 0.076(7) Uiso 0.619(14) 1 d PD A 1
H19A H 0.1241 -0.0003 -0.0019 0.114 Uiso 0.619(14) 1 calc PR A 1
H19B H 0.1788 -0.0324 0.0526 0.114 Uiso 0.619(14) 1 calc PR A 1
H19C H 0.1735 0.0516 0.0403 0.114 Uiso 0.619(14) 1 calc PR A 1
C20 C 0.0858(7) -0.0429(10) 0.0619(9) 0.078(7) Uiso 0.619(14) 1 d PD A 1
H20A H 0.0520 -0.0315 0.0250 0.117 Uiso 0.619(14) 1 calc PR A 1
H20B H 0.0780 -0.0470 0.0928 0.117 Uiso 0.619(14) 1 calc PR A 1
H20C H 0.1006 -0.0881 0.0581 0.117 Uiso 0.619(14) 1 calc PR A 1
C21 C 0.1759(8) 0.0110(13) 0.1422(6) 0.096(8) Uiso 0.619(14) 1 d PD A 1
H21A H 0.1620 -0.0104 0.1648 0.144 Uiso 0.619(14) 1 calc PR A 1
H21B H 0.1909 0.0583 0.1579 0.144 Uiso 0.619(14) 1 calc PR A 1
H21C H 0.2048 -0.0193 0.1448 0.144 Uiso 0.619(14) 1 calc PR A 1
C19A C 0.1276(14) -0.021(2) 0.0257(11) 0.110(16) Uiso 0.381(14) 1 d PD A 2
H19D H 0.0896 -0.0273 -0.0065 0.165 Uiso 0.381(14) 1 calc PR A 2
H19E H 0.1451 -0.0679 0.0387 0.165 Uiso 0.381(14) 1 calc PR A 2
H19F H 0.1473 0.0075 0.0124 0.165 Uiso 0.381(14) 1 calc PR A 2
C20A C 0.1028(13) -0.0327(18) 0.1023(14) 0.103(14) Uiso 0.381(14) 1 d PD A 2
H20D H 0.0630 -0.0336 0.0754 0.154 Uiso 0.381(14) 1 calc PR A 2
H20E H 0.1116 -0.0153 0.1404 0.154 Uiso 0.381(14) 1 calc PR A 2
H20F H 0.1174 -0.0809 0.1063 0.154 Uiso 0.381(14) 1 calc PR A 2
C21A C 0.1912(7) 0.0290(15) 0.1270(9) 0.047(8) Uiso 0.381(14) 1 d PD A 2
H21D H 0.2026 0.0774 0.1244 0.071 Uiso 0.381(14) 1 calc PR A 2
H21E H 0.2136 -0.0057 0.1218 0.071 Uiso 0.381(14) 1 calc PR A 2
H21F H 0.1961 0.0221 0.1653 0.071 Uiso 0.381(14) 1 calc PR A 2
C22 C 0.0833(4) 0.2478(5) 0.1486(4) 0.033(2) Uani 1 1 d . . .
H22A H 0.0513 0.2799 0.1334 0.040 Uiso 1 1 calc R . .
H22B H 0.0829 0.2153 0.1771 0.040 Uiso 1 1 calc R . .
C23 C 0.1357(4) 0.2931(5) 0.1802(4) 0.030(2) Uani 1 1 d . . .
C24 C 0.1875(4) 0.2601(6) 0.2173(4) 0.040(3) Uani 1 1 d . . .
H24A H 0.1887 0.2098 0.2212 0.048 Uiso 1 1 calc R . .
C25 C 0.2369(4) 0.2979(5) 0.2483(4) 0.034(2) Uani 1 1 d . . .
C26 C 0.2323(4) 0.3731(5) 0.2420(4) 0.030(2) Uani 1 1 d . . .
H26A H 0.2646 0.4009 0.2627 0.036 Uiso 1 1 calc R . .
C27 C 0.1826(4) 0.4083(5) 0.2067(4) 0.028(2) Uani 1 1 d . . .
C28 C 0.1335(4) 0.3663(6) 0.1743(4) 0.035(2) Uani 1 1 d . . .
C29 C 0.2916(4) 0.2604(5) 0.2873(4) 0.039(3) Uani 1 1 d . . .
C30 C 0.2928(5) 0.1838(6) 0.2677(5) 0.061(3) Uani 1 1 d . . .
H30A H 0.2876 0.1848 0.2290 0.091 Uiso 1 1 calc R . .
H30B H 0.2634 0.1559 0.2663 0.091 Uiso 1 1 calc R . .
H30C H 0.3281 0.1618 0.2954 0.091 Uiso 1 1 calc R . .
C31 C 0.3048(5) 0.2598(7) 0.3515(5) 0.076(4) Uani 1 1 d . . .
H31A H 0.3428 0.2449 0.3780 0.114 Uiso 1 1 calc R . .
H31B H 0.2802 0.2264 0.3544 0.114 Uiso 1 1 calc R . .
H31C H 0.2996 0.3078 0.3621 0.114 Uiso 1 1 calc R . .
C32 C 0.3381(4) 0.3016(6) 0.2875(4) 0.053(3) Uani 1 1 d . . .
H32A H 0.3287 0.3086 0.2474 0.080 Uiso 1 1 calc R . .
H32B H 0.3721 0.2743 0.3092 0.080 Uiso 1 1 calc R . .
H32C H 0.3430 0.3481 0.3062 0.080 Uiso 1 1 calc R . .
C33 C 0.1815(4) 0.4906(5) 0.2030(4) 0.036(3) Uani 1 1 d . . .
H33A H 0.2108 0.5097 0.2411 0.044 Uiso 1 1 calc R . .
H33B H 0.1462 0.5077 0.1962 0.044 Uiso 1 1 calc R . .
C34 C 0.1892(4) 0.5219(5) 0.1549(4) 0.032(2) Uani 1 1 d . . .
C35 C 0.2418(4) 0.5272(5) 0.1641(4) 0.039(2) Uani 1 1 d . . .
H35A H 0.2716 0.5056 0.1978 0.046 Uiso 1 1 calc R . .
C36 C 0.2521(4) 0.5634(6) 0.1253(4) 0.045(3) Uani 1 1 d . . .
C37 C 0.2057(4) 0.5922(5) 0.0751(4) 0.043(3) Uani 1 1 d . . .
H37A H 0.2109 0.6160 0.0475 0.051 Uiso 1 1 calc R . .
C38 C 0.1524(4) 0.5877(5) 0.0638(4) 0.029(2) Uani 1 1 d . . .
C39 C 0.1455(4) 0.5485(5) 0.1043(4) 0.030(2) Uani 1 1 d . . .
C40 C 0.3099(4) 0.5674(7) 0.1363(5) 0.056(3) Uani 1 1 d . . .
C41 C 0.3350(7) 0.4972(9) 0.1440(10) 0.139(8) Uani 1 1 d . . .
H41A H 0.3347 0.4716 0.1753 0.209 Uiso 1 1 calc R . .
H41B H 0.3728 0.5030 0.1540 0.209 Uiso 1 1 calc R . .
H41C H 0.3142 0.4700 0.1077 0.209 Uiso 1 1 calc R . .
C42 C 0.3464(6) 0.6141(11) 0.1920(8) 0.134(7) Uani 1 1 d . . .
H42A H 0.3520 0.5890 0.2264 0.201 Uiso 1 1 calc R . .
H42B H 0.3282 0.6598 0.1879 0.201 Uiso 1 1 calc R . .
H42C H 0.3819 0.6228 0.1963 0.201 Uiso 1 1 calc R . .
C43 C 0.3112(6) 0.6030(12) 0.0863(8) 0.156(9) Uani 1 1 d . . .
H43A H 0.2849 0.5796 0.0496 0.233 Uiso 1 1 calc R . .
H43B H 0.3480 0.5988 0.0931 0.233 Uiso 1 1 calc R . .
H43C H 0.3017 0.6535 0.0843 0.233 Uiso 1 1 calc R . .
C44 C 0.1056(3) 0.6245(5) 0.0120(3) 0.027(2) Uani 1 1 d . . .
H44A H 0.1168 0.6741 0.0110 0.033 Uiso 1 1 calc R . .
H44B H 0.0745 0.6268 0.0177 0.033 Uiso 1 1 calc R . .
C45 C 0.0854(4) 0.5901(5) -0.0478(4) 0.031(2) Uani 1 1 d . . .
C46 C 0.1108(4) 0.6102(5) -0.0773(4) 0.037(2) Uani 1 1 d . . .
H46A H 0.1391 0.6448 -0.0602 0.044 Uiso 1 1 calc R . .
C47 C 0.0432(4) 0.5405(5) -0.0735(4) 0.028(2) Uani 1 1 d . . .
C48 C 0.0266(4) 0.5084(5) -0.1275(4) 0.035(2) Uani 1 1 d . . .
C49 C -0.0163(4) 0.4493(5) -0.1543(4) 0.033(2) Uani 1 1 d . . .
H49A H -0.0430 0.4568 -0.1425 0.040 Uiso 1 1 calc R . .
H49B H -0.0364 0.4537 -0.1973 0.040 Uiso 1 1 calc R . .
C50 C 0.0539(4) 0.5310(5) -0.1552(4) 0.038(3) Uani 1 1 d . . .
H50A H 0.0428 0.5108 -0.1920 0.046 Uiso 1 1 calc R . .
C51 C 0.0956(4) 0.5804(5) -0.1324(4) 0.040(3) Uani 1 1 d . . .
C52 C 0.1230(5) 0.6040(7) -0.1660(5) 0.056(3) Uani 1 1 d . . .
C53 C 0.1453(7) 0.5370(8) -0.1802(7) 0.104(6) Uani 1 1 d . . .
H53A H 0.1614 0.5510 -0.2027 0.155 Uiso 1 1 calc R . .
H53B H 0.1152 0.5034 -0.2030 0.155 Uiso 1 1 calc R . .
H53C H 0.1732 0.5141 -0.1438 0.155 Uiso 1 1 calc R . .
C54 C 0.0801(6) 0.6389(10) -0.2242(6) 0.121(7) Uani 1 1 d . . .
H54A H 0.0983 0.6593 -0.2428 0.181 Uiso 1 1 calc R . .
H54B H 0.0611 0.6767 -0.2168 0.181 Uiso 1 1 calc R . .
H54C H 0.0536 0.6029 -0.2498 0.181 Uiso 1 1 calc R . .
C55 C 0.1695(8) 0.6555(10) -0.1321(7) 0.159(10) Uani 1 1 d . . .
H55A H 0.1805 0.6754 -0.1578 0.238 Uiso 1 1 calc R . .
H55B H 0.2005 0.6305 -0.0996 0.238 Uiso 1 1 calc R . .
H55C H 0.1576 0.6941 -0.1170 0.238 Uiso 1 1 calc R . .
C301 C -0.0073(4) 0.1968(5) -0.0715(4) 0.034(2) Uani 1 1 d . . .
H11A H -0.0411 0.2138 -0.0744 0.040 Uiso 1 1 calc R . .
H11Y H -0.0164 0.1525 -0.0947 0.040 Uiso 1 1 calc R . .

loop_
_atom_site_aniso_label
_atom_site_aniso_U_11
_atom_site_aniso_U_22
_atom_site_aniso_U_33
_atom_site_aniso_U_23
_atom_site_aniso_U_13
_atom_site_aniso_U_12
Bi1 0.0312(2) 0.0329(2) 0.02440(18) 0.00072(19) 0.01754(17) 0.0030(2)
O1 0.046(4) 0.032(4) 0.045(4) 0.010(3) 0.031(4) 0.018(3)
O2 0.041(4) 0.039(4) 0.026(3) 0.003(3) 0.014(3) 0.005(3)
O3 0.033(4) 0.046(4) 0.028(4) -0.003(3) 0.018(3) -0.006(3)
O4 0.021(4) 0.051(4) 0.017(3) 0.003(3) 0.008(3) -0.001(3)
O5 0.027(4) 0.044(4) 0.022(3) 0.005(3) 0.014(3) 0.003(3)
C1 0.036(6) 0.034(6) 0.022(5) 0.000(4) 0.017(5) 0.006(5)
C2 0.041(6) 0.031(6) 0.025(5) -0.007(4) 0.018(5) -0.005(5)
C3 0.037(7) 0.044(7) 0.033(6) 0.004(5) 0.019(5) 0.004(5)
C4 0.046(7) 0.056(8) 0.037(6) -0.002(5) 0.027(6) 0.010(6)
C5 0.057(8) 0.035(6) 0.037(6) 0.001(5) 0.024(6) 0.011(5)
C6 0.035(6) 0.045(7) 0.025(5) -0.004(5) 0.017(5) 0.001(5)
C7 0.054(8) 0.068(8) 0.055(7) 0.000(6) 0.039(7) 0.011(6)
C12 0.033(6) 0.043(7) 0.035(6) 0.002(5) 0.018(5) -0.008(5)
C13 0.052(7) 0.028(6) 0.049(7) -0.010(5) 0.029(6) -0.003(5)
C14 0.049(7) 0.031(6) 0.035(6) 0.005(5) 0.017(6) 0.010(5)
C15 0.049(7) 0.029(6) 0.040(6) 0.009(5) 0.017(6) -0.002(5)
C16 0.023(6) 0.052(7) 0.033(6) 0.005(5) 0.013(5) -0.006(5)
C17 0.034(6) 0.035(6) 0.018(5) 0.005(4) 0.009(5) -0.002(5)
C18 0.093(10) 0.040(7) 0.035(6) 0.013(5) 0.022(7) 0.015(7)
C22 0.044(7) 0.031(6) 0.023(5) 0.005(4) 0.017(5) -0.007(5)
C23 0.045(7) 0.029(6) 0.019(5) -0.002(4) 0.019(5) 0.001(5)
C24 0.051(8) 0.039(6) 0.032(6) 0.000(5) 0.023(6) 0.000(6)
C25 0.036(7) 0.047(7) 0.023(5) 0.000(5) 0.018(5) 0.002(5)
C26 0.026(6) 0.031(6) 0.028(5) -0.005(4) 0.011(5) -0.002(5)
C27 0.035(6) 0.026(5) 0.031(5) 0.000(4) 0.024(5) 0.003(5)
C28 0.034(7) 0.051(7) 0.026(5) 0.003(5) 0.021(5) 0.017(5)
C29 0.042(7) 0.041(7) 0.034(6) 0.006(5) 0.021(6) 0.005(5)
C30 0.044(8) 0.049(8) 0.078(9) 0.011(7) 0.024(7) 0.020(6)
C31 0.075(10) 0.100(11) 0.054(8) 0.040(8) 0.036(8) 0.021(8)
C32 0.041(7) 0.072(8) 0.040(6) 0.010(6) 0.018(6) 0.005(6)
C33 0.033(6) 0.053(7) 0.025(5) -0.009(5) 0.017(5) 0.004(5)
C34 0.040(7) 0.029(6) 0.034(6) -0.007(5) 0.026(5) 0.000(5)
C35 0.028(6) 0.045(7) 0.039(6) -0.006(5) 0.016(5) 0.003(5)
C36 0.039(7) 0.058(7) 0.046(6) -0.002(6) 0.029(6) -0.002(6)
C37 0.056(8) 0.048(7) 0.038(6) -0.001(5) 0.034(6) -0.001(6)
C38 0.022(6) 0.037(6) 0.029(5) -0.007(4) 0.015(5) -0.002(4)
C39 0.031(6) 0.028(6) 0.040(6) -0.008(4) 0.026(5) 0.001(4)
C40 0.033(7) 0.080(9) 0.052(7) -0.001(7) 0.021(6) -0.006(7)
C41 0.094(14) 0.093(13) 0.29(3) 0.006(15) 0.142(17) 0.019(11)
C42 0.083(13) 0.22(2) 0.135(15) -0.060(16) 0.081(13) -0.057(14)
C43 0.053(11) 0.31(3) 0.114(14) 0.065(17) 0.050(11) -0.005(14)
C44 0.021(5) 0.033(6) 0.024(5) 0.003(4) 0.009(5) 0.001(4)
C45 0.031(6) 0.030(6) 0.034(5) -0.003(4) 0.018(5) -0.003(5)
C46 0.043(7) 0.045(6) 0.028(5) -0.006(5) 0.023(5) -0.016(5)
C47 0.029(6) 0.034(6) 0.028(5) 0.010(4) 0.021(5) 0.009(4)
C48 0.045(7) 0.036(6) 0.029(5) -0.001(5) 0.024(5) 0.000(5)
C49 0.034(6) 0.048(7) 0.015(4) 0.002(4) 0.011(5) 0.002(5)
C50 0.054(7) 0.045(6) 0.026(5) -0.001(5) 0.028(6) -0.002(6)
C51 0.044(7) 0.051(7) 0.032(5) -0.008(5) 0.025(5) -0.012(5)
C52 0.068(9) 0.080(9) 0.047(7) -0.014(6) 0.049(7) -0.020(7)
C53 0.137(15) 0.116(13) 0.130(13) -0.012(11) 0.119(13) -0.020(11)
C54 0.127(14) 0.200(19) 0.070(10) 0.025(12) 0.076(11) -0.027(13)
C55 0.21(2) 0.23(2) 0.119(13) -0.086(14) 0.142(15) -0.162(18)
C301 0.037(6) 0.028(5) 0.028(5) -0.001(4) 0.012(5) 0.006(5)

loop_
_atom_type_symbol
_atom_type_description
_atom_type_scat_dispersion_real
_atom_type_scat_dispersion_imag
_atom_type_scat_source
C C 0.0033 0.0016 'International Tables Vol C Tables 4.2.6.8 and 6.1.1.4'
H H 0.0000 0.0000 'International Tables Vol C Tables 4.2.6.8 and 6.1.1.4'
Bi Bi -4.1077 10.2566 'International Tables Vol C Tables 4.2.6.8 and 6.1.1.4'
O O 0.0106 0.0060 'International Tables Vol C Tables 4.2.6.8 and 6.1.1.4'

loop_
_geom_angle_atom_site_label_1
_geom_angle_atom_site_label_2
_geom_angle_atom_site_label_3
_geom_angle
_geom_angle_site_symmetry_1
_geom_angle_site_symmetry_3
_geom_angle_publ_flag
O3 Bi1 O4 87.9(2) 5_565 5_565 ?
O3 Bi1 O5 92.5(2) 5_565 . ?
O4 Bi1 O5 83.8(2) 5_565 . ?
O3 Bi1 O5 161.6(2) 5_565 5_565 ?
O4 Bi1 O5 77.82(19) 5_565 5_565 ?
O5 Bi1 O5 74.72(19) . 5_565 ?
C1 O1 H1A 109.1 . . ?
C17 O2 H2A 109.6 . . ?
C28 O3 Bi1 119.5(5) . 5_565 ?
C39 O4 Bi1 115.0(5) . 5_565 ?
C47 O5 Bi1 125.2(5) . . ?
C47 O5 Bi1 128.3(5) . 5_565 ?
Bi1 O5 Bi1 105.28(19) . 5_565 ?
O1 C1 C6 113.6(7) . . ?
O1 C1 C2 124.5(8) . . ?
C6 C1 C2 121.8(8) . . ?
C1 C2 C3 116.3(9) . . ?
C1 C2 C49 125.5(8) . . ?
C3 C2 C49 118.2(8) . . ?
C4 C3 C2 124.7(9) . . ?
C4 C3 H3A 117.6 . . ?
C2 C3 H3A 117.6 . . ?
C3 C4 C5 116.4(8) . . ?
C3 C4 C7 122.5(9) . . ?
C5 C4 C7 121.0(9) . . ?
C4 C5 C6 122.0(9) . . ?
C4 C5 H5A 119.0 . . ?
C6 C5 H5A 119.0 . . ?
C1 C6 C5 118.6(8) . . ?
C1 C6 C301 122.6(7) . . ?
C5 C6 C301 118.8(8) . . ?
C8 C7 C9A 128.2(16) . . ?
C8 C7 C10 110.2(9) . . ?
C9A C7 C10 52.9(11) . . ?
C8 C7 C8A 48.6(10) . . ?
C9A C7 C8A 109.5(11) . . ?
C10 C7 C8A 140.6(14) . . ?
C8 C7 C9 108.1(9) . . ?
C9A C7 C9 53.3(11) . . ?
C10 C7 C9 105.8(9) . . ?
C8A C7 C9 64.0(11) . . ?
C8 C7 C4 113.6(11) . . ?
C9A C7 C4 118.1(14) . . ?
C10 C7 C4 108.9(9) . . ?
C8A C7 C4 110.2(13) . . ?
C9 C7 C4 109.9(10) . . ?
C8 C7 C10A 56.9(11) . . ?
C9A C7 C10A 109.4(12) . . ?
C10 C7 C10A 61.2(11) . . ?
C8A C7 C10A 105.1(10) . . ?
C9 C7 C10A 146.5(15) . . ?
C4 C7 C10A 103.6(13) . . ?
C7 C8 H8A 109.5 . . ?
C7 C8 H8B 109.5 . . ?
H8A C8 H8B 109.5 . . ?
C7 C8 H8C 109.5 . . ?
H8A C8 H8C 109.5 . . ?
H8B C8 H8C 109.5 . . ?
C7 C9 H9A 109.5 . . ?
C7 C9 H9B 109.5 . . ?
H9A C9 H9B 109.5 . . ?
C7 C9 H9C 109.5 . . ?
H9A C9 H9C 109.5 . . ?
H9B C9 H9C 109.5 . . ?
C7 C10 H10A 109.5 . . ?
C7 C10 H10B 109.5 . . ?
H10A C10 H10B 109.5 . . ?
C7 C10 H10C 109.5 . . ?
H10A C10 H10C 109.5 . . ?
H10B C10 H10C 109.5 . . ?
C7 C8A H8AA 109.5 . . ?
C7 C8A H8AB 109.5 . . ?
H8AA C8A H8AB 109.5 . . ?
C7 C8A H8AC 109.5 . . ?
H8AA C8A H8AC 109.5 . . ?
H8AB C8A H8AC 109.5 . . ?
C7 C9A H9AA 109.5 . . ?
C7 C9A H9AB 109.5 . . ?
H9AA C9A H9AB 109.5 . . ?
C7 C9A H9AC 109.5 . . ?
H9AA C9A H9AC 109.5 . . ?
H9AB C9A H9AC 109.5 . . ?
C7 C10A H10D 109.5 . . ?
C7 C10A H10E 109.5 . . ?
H10D C10A H10E 109.5 . . ?
C7 C10A H10F 109.5 . . ?
H10D C10A H10F 109.5 . . ?
H10E C10A H10F 109.5 . . ?
C13 C12 C17 117.1(9) . . ?
C13 C12 C301 120.3(9) . . ?
C17 C12 C301 122.5(9) . . ?
C12 C13 C14 123.0(9) . . ?
C12 C13 H13A 118.5 . . ?
C14 C13 H13A 118.5 . . ?
C15 C14 C13 116.9(9) . . ?
C15 C14 C18 122.2(9) . . ?
C13 C14 C18 120.8(9) . . ?
C14 C15 C16 123.5(9) . . ?
C14 C15 H15A 118.2 . . ?
C16 C15 H15A 118.2 . . ?
C15 C16 C17 117.4(9) . . ?
C15 C16 C22 120.2(8) . . ?
C17 C16 C22 122.3(9) . . ?
C16 C17 O2 117.1(8) . . ?
C16 C17 C12 121.9(9) . . ?
O2 C17 C12 121.0(8) . . ?
C21 C18 C20 109.8(10) . . ?
C21 C18 C14 112.5(13) . . ?
C20 C18 C14 109.4(11) . . ?
C21 C18 C19A 124.0(19) . . ?
C20 C18 C19A 77.2(13) . . ?
C14 C18 C19A 116.8(17) . . ?
C21 C18 C19 107.9(10) . . ?
C20 C18 C19 108.0(10) . . ?
C14 C18 C19 109.0(10) . . ?
C19A C18 C19 31.1(12) . . ?
C21 C18 C20A 78.5(13) . . ?
C20 C18 C20A 35.3(12) . . ?
C14 C18 C20A 108.6(17) . . ?
C19A C18 C20A 108.2(12) . . ?
C19 C18 C20A 135.3(17) . . ?
C21 C18 C21A 30.3(10) . . ?
C20 C18 C21A 134.7(14) . . ?
C14 C18 C21A 108.3(13) . . ?
C19A C18 C21A 106.8(12) . . ?
C19 C18 C21A 82.0(11) . . ?
C20A C18 C21A 107.9(12) . . ?
C18 C19 H19A 109.5 . . ?
C18 C19 H19B 109.5 . . ?
H19A C19 H19B 109.5 . . ?
C18 C19 H19C 109.5 . . ?
H19A C19 H19C 109.5 . . ?
H19B C19 H19C 109.5 . . ?
C18 C20 H20A 109.5 . . ?
C18 C20 H20B 109.5 . . ?
H20A C20 H20B 109.5 . . ?
C18 C20 H20C 109.5 . . ?
H20A C20 H20C 109.5 . . ?
H20B C20 H20C 109.5 . . ?
C18 C21 H21A 109.5 . . ?
C18 C21 H21B 109.5 . . ?
H21A C21 H21B 109.5 . . ?
C18 C21 H21C 109.5 . . ?
H21A C21 H21C 109.5 . . ?
H21B C21 H21C 109.5 . . ?
C18 C19A H19D 109.5 . . ?
C18 C19A H19E 109.5 . . ?
H19D C19A H19E 109.5 . . ?
C18 C19A H19F 109.5 . . ?
H19D C19A H19F 109.5 . . ?
H19E C19A H19F 109.5 . . ?
C18 C20A H20D 109.5 . . ?
C18 C20A H20E 109.5 . . ?
H20D C20A H20E 109.5 . . ?
C18 C20A H20F 109.5 . . ?
H20D C20A H20F 109.5 . . ?
H20E C20A H20F 109.5 . . ?
C18 C21A H21D 109.5 . . ?
C18 C21A H21E 109.5 . . ?
H21D C21A H21E 109.5 . . ?
C18 C21A H21F 109.5 . . ?
H21D C21A H21F 109.5 . . ?
H21E C21A H21F 109.5 . . ?
C23 C22 C16 114.0(7) . . ?
C23 C22 H22A 108.8 . . ?
C16 C22 H22A 108.8 . . ?
C23 C22 H22B 108.8 . . ?
C16 C22 H22B 108.8 . . ?
H22A C22 H22B 107.7 . . ?
C28 C23 C24 118.6(9) . . ?
C28 C23 C22 120.9(9) . . ?
C24 C23 C22 120.5(8) . . ?
C25 C24 C23 123.8(10) . . ?
C25 C24 H24A 118.1 . . ?
C23 C24 H24A 118.1 . . ?
C24 C25 C26 115.4(9) . . ?
C24 C25 C29 122.1(9) . . ?
C26 C25 C29 122.5(9) . . ?
C27 C26 C25 123.3(9) . . ?
C27 C26 H26A 118.4 . . ?
C25 C26 H26A 118.4 . . ?
C26 C27 C28 118.6(8) . . ?
C26 C27 C33 119.5(9) . . ?
C28 C27 C33 121.9(9) . . ?
O3 C28 C23 120.7(10) . . ?
O3 C28 C27 118.7(9) . . ?
C23 C28 C27 120.3(9) . . ?
C25 C29 C30 113.3(9) . . ?
C25 C29 C32 110.4(8) . . ?
C30 C29 C32 106.8(8) . . ?
C25 C29 C31 108.9(8) . . ?
C30 C29 C31 109.7(9) . . ?
C32 C29 C31 107.4(9) . . ?
C29 C30 H30A 109.5 . . ?
C29 C30 H30B 109.5 . . ?
H30A C30 H30B 109.5 . . ?
C29 C30 H30C 109.5 . . ?
H30A C30 H30C 109.5 . . ?
H30B C30 H30C 109.5 . . ?
C29 C31 H31A 109.5 . . ?
C29 C31 H31B 109.5 . . ?
H31A C31 H31B 109.5 . . ?
C29 C31 H31C 109.5 . . ?
H31A C31 H31C 109.5 . . ?
H31B C31 H31C 109.5 . . ?
C29 C32 H32A 109.5 . . ?
C29 C32 H32B 109.5 . . ?
H32A C32 H32B 109.5 . . ?
C29 C32 H32C 109.5 . . ?
H32A C32 H32C 109.5 . . ?
H32B C32 H32C 109.5 . . ?
C27 C33 C34 115.3(7) . . ?
C27 C33 H33A 108.5 . . ?
C34 C33 H33A 108.5 . . ?
C27 C33 H33B 108.5 . . ?
C34 C33 H33B 108.5 . . ?
H33A C33 H33B 107.5 . . ?
C39 C34 C35 118.9(8) . . ?
C39 C34 C33 120.8(8) . . ?
C35 C34 C33 120.2(9) . . ?
C34 C35 C36 122.5(10) . . ?
C34 C35 H35A 118.7 . . ?
C36 C35 H35A 118.7 . . ?
C35 C36 C37 115.8(9) . . ?
C35 C36 C40 121.1(10) . . ?
C37 C36 C40 123.0(9) . . ?
C38 C37 C36 123.7(9) . . ?
C38 C37 H37A 118.2 . . ?
C36 C37 H37A 118.2 . . ?
C37 C38 C39 116.8(9) . . ?
C37 C38 C44 120.8(8) . . ?
C39 C38 C44 122.3(8) . . ?
C34 C39 O4 120.0(8) . . ?
C34 C39 C38 121.9(8) . . ?
O4 C39 C38 118.0(8) . . ?
C41 C40 C43 106.0(13) . . ?
C41 C40 C36 112.9(11) . . ?
C43 C40 C36 112.7(10) . . ?
C41 C40 C42 109.7(13) . . ?
C43 C40 C42 106.7(13) . . ?
C36 C40 C42 108.7(9) . . ?
C40 C41 H41A 109.5 . . ?
C40 C41 H41B 109.5 . . ?
H41A C41 H41B 109.5 . . ?
C40 C41 H41C 109.5 . . ?
H41A C41 H41C 109.5 . . ?
H41B C41 H41C 109.5 . . ?
C40 C42 H42A 109.5 . . ?
C40 C42 H42B 109.5 . . ?
H42A C42 H42B 109.5 . . ?
C40 C42 H42C 109.5 . . ?
H42A C42 H42C 109.5 . . ?
H42B C42 H42C 109.5 . . ?
C40 C43 H43A 109.5 . . ?
C40 C43 H43B 109.5 . . ?
H43A C43 H43B 109.5 . . ?
C40 C43 H43C 109.5 . . ?
H43A C43 H43C 109.5 . . ?
H43B C43 H43C 109.5 . . ?
C38 C44 C45 116.2(7) . . ?
C38 C44 H44A 108.2 . . ?
C45 C44 H44A 108.2 . . ?
C38 C44 H44B 108.2 . . ?
C45 C44 H44B 108.2 . . ?
H44A C44 H44B 107.4 . . ?
C47 C45 C46 118.8(8) . . ?
C47 C45 C44 123.3(7) . . ?
C46 C45 C44 117.9(8) . . ?
C45 C46 C51 122.1(9) . . ?
C45 C46 H46A 119.0 . . ?
C51 C46 H46A 119.0 . . ?
C45 C47 C48 121.9(7) . . ?
C45 C47 O5 119.5(7) . . ?
C48 C47 O5 118.6(8) . . ?
C47 C48 C50 116.6(9) . . ?
C47 C48 C49 122.9(7) . . ?
C50 C48 C49 120.4(8) . . ?
C2 C49 C48 115.1(8) . . ?
C2 C49 H49A 108.5 . . ?
C48 C49 H49A 108.5 . . ?
C2 C49 H49B 108.5 . . ?
C48 C49 H49B 108.5 . . ?
H49A C49 H49B 107.5 . . ?
C51 C50 C48 124.3(8) . . ?
C51 C50 H50A 117.8 . . ?
C48 C50 H50A 117.8 . . ?
C50 C51 C46 116.3(8) . . ?
C50 C51 C52 121.6(8) . . ?
C46 C51 C52 122.1(9) . . ?
C55 C52 C54 108.8(13) . . ?
C55 C52 C53 108.7(12) . . ?
C54 C52 C53 107.8(11) . . ?
C55 C52 C51 113.1(8) . . ?
C54 C52 C51 109.6(9) . . ?
C53 C52 C51 108.8(10) . . ?
C52 C53 H53A 109.5 . . ?
C52 C53 H53B 109.5 . . ?
H53A C53 H53B 109.5 . . ?
C52 C53 H53C 109.5 . . ?
H53A C53 H53C 109.5 . . ?
H53B C53 H53C 109.5 . . ?
C52 C54 H54A 109.5 . . ?
C52 C54 H54B 109.5 . . ?
H54A C54 H54B 109.5 . . ?
C52 C54 H54C 109.5 . . ?
H54A C54 H54C 109.5 . . ?
H54B C54 H54C 109.5 . . ?
C52 C55 H55A 109.5 . . ?
C52 C55 H55B 109.5 . . ?
H55A C55 H55B 109.5 . . ?
C52 C55 H55C 109.5 . . ?
H55A C55 H55C 109.5 . . ?
H55B C55 H55C 109.5 . . ?
C12 C301 C6 115.9(8) . . ?
C12 C301 H11A 108.3 . . ?
C6 C301 H11A 108.3 . . ?
C12 C301 H11Y 108.3 . . ?
C6 C301 H11Y 108.3 . . ?
H11A C301 H11Y 107.4 . . ?

loop_
_geom_bond_atom_site_label_1
_geom_bond_atom_site_label_2
_geom_bond_distance
_geom_bond_site_symmetry_2
_geom_bond_publ_flag
Bi1 O3 2.120(6) 5_565 ?
Bi1 O4 2.134(6) 5_565 ?
Bi1 O5 2.142(5) . ?
Bi1 O5 2.733(5) 5_565 ?
O1 C1 1.379(9) . ?
O1 H1A 0.8300 . ?
O2 C17 1.400(11) . ?
O2 H2A 0.8300 . ?
O3 C28 1.354(10) . ?
O3 Bi1 2.120(6) 5_565 ?
O4 C39 1.382(10) . ?
O4 Bi1 2.134(6) 5_565 ?
O5 C47 1.445(9) . ?
O5 Bi1 2.733(5) 5_565 ?
C1 C6 1.393(12) . ?
C1 C2 1.396(11) . ?
C2 C3 1.404(12) . ?
C2 C49 1.493(12) . ?
C3 C4 1.388(13) . ?
C3 H3A 0.9400 . ?
C4 C5 1.390(13) . ?
C4 C7 1.548(12) . ?
C5 C6 1.413(12) . ?
C5 H5A 0.9400 . ?
C6 C301 1.536(12) . ?
C7 C8 1.483(13) . ?
C7 C9A 1.482(15) . ?
C7 C10 1.518(13) . ?
C7 C8A 1.536(14) . ?
C7 C9 1.552(13) . ?
C7 C10A 1.532(15) . ?
C8 H8A 0.9700 . ?
C8 H8B 0.9700 . ?
C8 H8C 0.9700 . ?
C9 H9A 0.9700 . ?
C9 H9B 0.9700 . ?
C9 H9C 0.9700 . ?
C10 H10A 0.9700 . ?
C10 H10B 0.9700 . ?
C10 H10C 0.9700 . ?
C8A H8AA 0.9700 . ?
C8A H8AB 0.9700 . ?
C8A H8AC 0.9700 . ?
C9A H9AA 0.9700 . ?
C9A H9AB 0.9700 . ?
C9A H9AC 0.9700 . ?
C10A H10D 0.9700 . ?
C10A H10E 0.9700 . ?
C10A H10F 0.9700 . ?
C12 C13 1.389(13) . ?
C12 C17 1.417(12) . ?
C12 C301 1.496(12) . ?
C13 C14 1.397(14) . ?
C13 H13A 0.9400 . ?
C14 C15 1.386(13) . ?
C14 C18 1.554(14) . ?
C15 C16 1.389(13) . ?
C15 H15A 0.9400 . ?
C16 C17 1.391(12) . ?
C16 C22 1.547(12) . ?
C18 C21 1.534(14) . ?
C18 C20 1.552(13) . ?
C18 C19A 1.559(15) . ?
C18 C19 1.563(13) . ?
C18 C20A 1.547(15) . ?
C18 C21A 1.573(14) . ?
C19 H19A 0.9700 . ?
C19 H19B 0.9700 . ?
C19 H19C 0.9700 . ?
C20 H20A 0.9700 . ?
C20 H20B 0.9700 . ?
C20 H20C 0.9700 . ?
C21 H21A 0.9700 . ?
C21 H21B 0.9700 . ?
C21 H21C 0.9700 . ?
C19A H19D 0.9700 . ?
C19A H19E 0.9700 . ?
C19A H19F 0.9700 . ?
C20A H20D 0.9700 . ?
C20A H20E 0.9700 . ?
C20A H20F 0.9700 . ?
C21A H21D 0.9700 . ?
C21A H21E 0.9700 . ?
C21A H21F 0.9700 . ?
C22 C23 1.523(12) . ?
C22 H22A 0.9800 . ?
C22 H22B 0.9800 . ?
C23 C28 1.366(13) . ?
C23 C24 1.411(13) . ?
C24 C25 1.389(13) . ?
C24 H24A 0.9400 . ?
C25 C26 1.404(13) . ?
C25 C29 1.510(13) . ?
C26 C27 1.384(12) . ?
C26 H26A 0.9400 . ?
C27 C28 1.426(13) . ?
C27 C33 1.532(13) . ?
C29 C30 1.524(13) . ?
C29 C32 1.531(13) . ?
C29 C31 1.555(13) . ?
C30 H30A 0.9700 . ?
C30 H30B 0.9700 . ?
C30 H30C 0.9700 . ?
C31 H31A 0.9700 . ?
C31 H31B 0.9700 . ?
C31 H31C 0.9700 . ?
C32 H32A 0.9700 . ?
C32 H32B 0.9700 . ?
C32 H32C 0.9700 . ?
C33 C34 1.533(11) . ?
C33 H33A 0.9800 . ?
C33 H33B 0.9800 . ?
C34 C39 1.359(13) . ?
C34 C35 1.392(12) . ?
C35 C36 1.396(12) . ?
C35 H35A 0.9400 . ?
C36 C37 1.400(14) . ?
C36 C40 1.519(13) . ?
C37 C38 1.388(12) . ?
C37 H37A 0.9400 . ?
C38 C39 1.405(12) . ?
C38 C44 1.488(12) . ?
C40 C41 1.449(17) . ?
C40 C43 1.513(17) . ?
C40 C42 1.554(18) . ?
C41 H41A 0.9700 . ?
C41 H41B 0.9700 . ?
C41 H41C 0.9700 . ?
C42 H42A 0.9700 . ?
C42 H42B 0.9700 . ?
C42 H42C 0.9700 . ?
C43 H43A 0.9700 . ?
C43 H43B 0.9700 . ?
C43 H43C 0.9700 . ?
C44 C45 1.525(11) . ?
C44 H44A 0.9800 . ?
C44 H44B 0.9800 . ?
C45 C47 1.377(12) . ?
C45 C46 1.379(11) . ?
C46 C51 1.414(12) . ?
C46 H46A 0.9400 . ?
C47 C48 1.397(12) . ?
C48 C50 1.398(11) . ?
C48 C49 1.514(13) . ?
C49 H49A 0.9800 . ?
C49 H49B 0.9800 . ?
C50 C51 1.363(13) . ?
C50 H50A 0.9400 . ?
C51 C52 1.540(12) . ?
C52 C55 1.490(16) . ?
C52 C54 1.526(18) . ?
C52 C53 1.534(17) . ?
C53 H53A 0.9700 . ?
C53 H53B 0.9700 . ?
C53 H53C 0.9700 . ?
C54 H54A 0.9700 . ?
C54 H54B 0.9700 . ?
C54 H54C 0.9700 . ?
C55 H55A 0.9700 . ?
C55 H55B 0.9700 . ?
C55 H55C 0.9700 . ?
C301 H11A 0.9800 . ?
C301 H11Y 0.9800 . ?
